data_4345972
loop_
_publ_author_name
'Borys, Andryj M.'
'Clark, Ewan R.'

_publ_section_title
;
 Adducts of Donor-Functionalized Ar3P with the Soft Lewis Acid I2: Probing
 Simultaneous Lewis Acidity and Basicity at Internally Solvated P(III)
 Centers.
;
_journal_name_full 'Inorganic chemistry'
_journal_paper_doi 10.1021/acs.inorgchem.7b00278
_journal_year 2017
_chemical_formula_moiety 'I3, C18 H15 I P'
_chemical_formula_sum 'C18 H15 I4 P'
_chemical_formula_weight 769.87
_space_group_crystal_system orthorhombic
_space_group_IT_number 62
_space_group_name_Hall '-P 2ac 2n'
_space_group_name_H-M_alt 'P n m a'
_atom_sites_solution_hydrogens geom
_audit_creation_date 2017-01-13
_audit_creation_method
;
Olex2 1.2
(compiled 2017.01.04 svn.r3372 for OlexSys, GUI svn.r5289)
;
_cell_angle_alpha 90.0
_cell_angle_beta 90.0
_cell_angle_gamma 90.0
_cell_formula_units_Z 8
_cell_length_a 12.2921(3)
_cell_length_b 38.2596(10)
_cell_length_c 9.0269(2)
_cell_measurement_reflns_used 24166
_cell_measurement_temperature 100.03(12)
_cell_measurement_theta_max 29.5000
_cell_measurement_theta_min 2.8400
_cell_volume 4245.27(18)
_computing_cell_refinement 'CrysAlisPro 1.171.38.41 (Rigaku OD, 2015)'
_computing_data_collection 'CrysAlisPro 1.171.38.41 (Rigaku OD, 2015)'
_computing_data_reduction 'CrysAlisPro 1.171.38.41 (Rigaku OD, 2015)'
_computing_molecular_graphics 'Olex2 (Dolomanov et al., 2009)'
_computing_publication_material 'Olex2 (Dolomanov et al., 2009)'
_computing_structure_refinement 'ShelXL (Sheldrick, 2015)'
_diffrn_ambient_environment N~2~
_diffrn_ambient_temperature 100.03(12)
_diffrn_detector 'CCD plate'
_diffrn_detector_area_resol_mean 5.2887
_diffrn_detector_type AtlasS2
_diffrn_measured_fraction_theta_full 0.999
_diffrn_measured_fraction_theta_max 0.999
_diffrn_measurement_details
;
List of Runs (angles in degrees, time in seconds):

  # Type    Start    End  Width  t~exp~   \w     \q     \k     \f   Frames
--------------------------------------------------------------------------
  1  \w    -20.00  52.00   1.00   30.00    --   10.88 -99.00  30.00   72
  2  \w     34.00  98.00   1.00   30.00    --   10.88-178.00-180.00   64
  3  \w    -83.00  17.00   1.00   30.00    --  -11.35 -57.00 120.00  100
  4  \w    -86.00  13.00   1.00   30.00    --  -11.35 -38.00-150.00   99
  5  \w    -39.00  36.00   1.00   30.00    --  -11.35  57.00 -90.00   75
;
_diffrn_measurement_device 'four-circle diffractometer'
_diffrn_measurement_device_type 'SuperNova, Dual, Cu at zero, AtlasS2'
_diffrn_measurement_method '\w scans'
_diffrn_orient_matrix_type 'CrysAlisPro convention (1999,Acta A55,543-557)'
_diffrn_orient_matrix_UB_11 0.0128815000
_diffrn_orient_matrix_UB_12 -0.0156217000
_diffrn_orient_matrix_UB_13 0.0385022000
_diffrn_orient_matrix_UB_21 -0.0066232000
_diffrn_orient_matrix_UB_22 0.0088304000
_diffrn_orient_matrix_UB_23 0.0684886000
_diffrn_orient_matrix_UB_31 -0.0558443000
_diffrn_orient_matrix_UB_32 -0.0046639000
_diffrn_orient_matrix_UB_33 0.0006830000
_diffrn_radiation_monochromator mirror
_diffrn_radiation_probe x-ray
_diffrn_radiation_type MoK\a
_diffrn_radiation_wavelength 0.71073
_diffrn_reflns_av_R_equivalents 0.0533
_diffrn_reflns_av_unetI/netI 0.0241
_diffrn_reflns_Laue_measured_fraction_full 0.999
_diffrn_reflns_Laue_measured_fraction_max 0.999
_diffrn_reflns_limit_h_max 14
_diffrn_reflns_limit_h_min -14
_diffrn_reflns_limit_k_max 44
_diffrn_reflns_limit_k_min -46
_diffrn_reflns_limit_l_max 10
_diffrn_reflns_limit_l_min -10
_diffrn_reflns_number 39284
_diffrn_reflns_point_group_measured_fraction_full 0.999
_diffrn_reflns_point_group_measured_fraction_max 0.999
_diffrn_reflns_theta_full 25.242
_diffrn_reflns_theta_max 25.350
_diffrn_reflns_theta_min 2.129
_diffrn_source 'micro-focus sealed X-ray tube'
_diffrn_source_type 'SuperNova (Mo) X-ray Source'
_exptl_absorpt_coefficient_mu 5.967
_exptl_absorpt_correction_T_max 0.863
_exptl_absorpt_correction_T_min 0.487
_exptl_absorpt_correction_type gaussian
_exptl_absorpt_process_details
;
CrysAlisPro 1.171.38.41 (Rigaku Oxford Diffraction, 2015)
Numerical absorption correction based on gaussian integration over
            a multifaceted crystal model
Empirical absorption correction using spherical harmonics,
 implemented in SCALE3 ABSPACK scaling algorithm.
;
_exptl_crystal_colour 'clear yellowish violet'
_exptl_crystal_colour_lustre clear
_exptl_crystal_colour_modifier yellowish
_exptl_crystal_colour_primary violet
_exptl_crystal_density_diffrn 2.409
_exptl_crystal_description plate
_exptl_crystal_F_000 2800
_exptl_crystal_size_max 0.333
_exptl_crystal_size_mid 0.059
_exptl_crystal_size_min 0.037
_refine_diff_density_max 1.012
_refine_diff_density_min -1.088
_refine_diff_density_rms 0.195
_refine_ls_extinction_method none
_refine_ls_goodness_of_fit_ref 1.311
_refine_ls_hydrogen_treatment constr
_refine_ls_matrix_type full
_refine_ls_number_parameters 214
_refine_ls_number_reflns 3951
_refine_ls_number_restraints 0
_refine_ls_restrained_S_all 1.311
_refine_ls_R_factor_all 0.0416
_refine_ls_R_factor_gt 0.0395
_refine_ls_shift/su_max 0.001
_refine_ls_shift/su_mean 0.000
_refine_ls_structure_factor_coef Fsqd
_refine_ls_weighting_details 'w=1/[\s^2^(Fo^2^)+56.4117P] where P=(Fo^2^+2Fc^2^)/3'
_refine_ls_weighting_scheme calc
_refine_ls_wR_factor_gt 0.0734
_refine_ls_wR_factor_ref 0.0739
_reflns_Friedel_coverage 0.000
_reflns_number_gt 3835
_reflns_number_total 3951
_reflns_threshold_expression 'I > 2\s(I)'
_cod_data_source_file ic7b00278_si_002.cif
_cod_data_source_block '[3g]I3'
_cod_original_cell_volume 4245.29(17)
_cod_database_code 4345972
_shelx_shelxl_version_number 2016/6
_chemical_oxdiff_formula 'C18 P1 I4 H15'
_chemical_oxdiff_usercomment 'ABS-125 [PPh3I]I3'
_shelx_space_group_comment
;
The symmetry employed for this shelxl refinement is uniquely defined
by the following loop, which should always be used as a source of
symmetry information in preference to the above space-group names.
They are only intended as comments.
;
_cell_oxdiff_angle_alpha 90.0006(17)
_cell_oxdiff_angle_beta 90.0537(18)
_cell_oxdiff_angle_gamma 90.0324(18)
_cell_oxdiff_length_a 12.2945(3)
_cell_oxdiff_length_b 38.2505(7)
_cell_oxdiff_length_c 9.02736(19)
_cell_oxdiff_measurement_reflns_used 24141
_cell_oxdiff_volume 4245.29(16)
_reflns_odcompleteness_completeness 99.88
_reflns_odcompleteness_iscentric 1
_reflns_odcompleteness_theta 26.32
_olex2_refinement_description
;
1. Fixed Uiso
 At 1.2 times of:
  All C(H) groups
2.a Aromatic/amide H refined with riding coordinates:
 C16(H16), C18(H18), C17(H17), C2(H2), C3(H3), C8(H8), C6(H6), C11(H11),
 C15(H15), C10(H10), C4(H4), C14(H14), C9(H9), C12(H12), C5(H5)
;
_olex2_submission_special_instructions 'No special instructions were received'
_oxdiff_exptl_absorpt_empirical_details
;
Empirical correction (ABSPACK) includes:
- Absorption correction using spherical harmonics
- Frame scaling
;
_oxdiff_exptl_absorpt_empirical_full_max 1.495
_oxdiff_exptl_absorpt_empirical_full_min 0.625

loop_
_space_group_symop_id
_space_group_symop_operation_xyz
1 'x, y, z'
2 '-x+1/2, -y, z+1/2'
3 '-x, y+1/2, -z'
4 'x+1/2, -y+1/2, -z+1/2'
5 '-x, -y, -z'
6 'x-1/2, y, -z-1/2'
7 'x, -y-1/2, z'
8 '-x-1/2, y-1/2, z-1/2'

loop_
_atom_site_label
_atom_site_type_symbol
_atom_site_fract_x
_atom_site_fract_y
_atom_site_fract_z
_atom_site_U_iso_or_equiv
_atom_site_adp_type
_atom_site_occupancy
_atom_site_site_symmetry_order
_atom_site_calc_flag
_atom_site_refinement_flags_posn
_atom_site_refinement_flags_adp
_atom_site_refinement_flags_occupancy
I3 I 0.35970(5) 0.750000 0.91318(7) 0.01608(14) Uani 1 2 d S T P
I1 I 0.52737(4) 0.68251(2) 0.31684(5) 0.01385(11) Uani 1 1 d . . .
I6 I 0.000000 0.500000 0.500000 0.01567(14) Uani 1 2 d S T P
I4 I 0.21752(5) 0.750000 1.19069(7) 0.01710(15) Uani 1 2 d S T P
I2 I 0.49506(5) 0.750000 0.66039(7) 0.01775(15) Uani 1 2 d S T P
I5 I 0.21812(4) 0.52790(2) 0.54474(6) 0.02467(13) Uani 1 1 d . . .
P1 P 0.39725(14) 0.63562(4) 0.33374(18) 0.0104(3) Uani 1 1 d . . .
C16 C 0.0970(6) 0.6673(2) 0.6014(7) 0.0174(15) Uani 1 1 d . . .
H16 H 0.035439 0.673469 0.655278 0.021 Uiso 1 1 calc R . .
C7 C 0.3494(5) 0.62399(18) 0.1518(7) 0.0127(14) Uani 1 1 d . . .
C18 C 0.2714(6) 0.68310(18) 0.5005(7) 0.0152(14) Uani 1 1 d . . .
H18 H 0.325954 0.699634 0.486875 0.018 Uiso 1 1 calc R . .
C17 C 0.1788(6) 0.6913(2) 0.5797(7) 0.0178(15) Uani 1 1 d . . .
H17 H 0.171485 0.713605 0.619351 0.021 Uiso 1 1 calc R . .
C13 C 0.2818(6) 0.64953(17) 0.4413(7) 0.0119(13) Uani 1 1 d . . .
C1 C 0.4594(5) 0.59855(17) 0.4224(7) 0.0103(13) Uani 1 1 d . . .
C2 C 0.4457(5) 0.59447(18) 0.5740(7) 0.0128(14) Uani 1 1 d . . .
H2 H 0.406129 0.610761 0.628203 0.015 Uiso 1 1 calc R . .
C3 C 0.4922(6) 0.56561(19) 0.6440(8) 0.0181(15) Uani 1 1 d . . .
H3 H 0.484179 0.562690 0.745699 0.022 Uiso 1 1 calc R . .
C8 C 0.3317(6) 0.58925(19) 0.1117(7) 0.0165(15) Uani 1 1 d . . .
H8 H 0.347502 0.571189 0.177196 0.020 Uiso 1 1 calc R . .
C6 C 0.5203(6) 0.57492(18) 0.3405(8) 0.0163(15) Uani 1 1 d . . .
H6 H 0.530743 0.578335 0.239443 0.020 Uiso 1 1 calc R . .
C11 C 0.2805(6) 0.6436(2) -0.0829(7) 0.0201(16) Uani 1 1 d . . .
H11 H 0.262224 0.661693 -0.147171 0.024 Uiso 1 1 calc R . .
C15 C 0.1066(6) 0.63373(19) 0.5423(8) 0.0180(15) Uani 1 1 d . . .
H15 H 0.051673 0.617382 0.557002 0.022 Uiso 1 1 calc R . .
C10 C 0.2643(6) 0.6091(2) -0.1249(7) 0.0205(16) Uani 1 1 d . . .
H10 H 0.236141 0.604106 -0.218094 0.025 Uiso 1 1 calc R . .
C4 C 0.5501(6) 0.54134(18) 0.5625(8) 0.0178(15) Uani 1 1 d . . .
H4 H 0.578980 0.521733 0.609048 0.021 Uiso 1 1 calc R . .
C14 C 0.1984(6) 0.62494(18) 0.4619(7) 0.0160(15) Uani 1 1 d . . .
H14 H 0.204818 0.602685 0.421388 0.019 Uiso 1 1 calc R . .
C9 C 0.2898(6) 0.5822(2) -0.0286(8) 0.0190(15) Uani 1 1 d . . .
H9 H 0.278884 0.559150 -0.057866 0.023 Uiso 1 1 calc R . .
C12 C 0.3240(6) 0.65103(19) 0.0544(7) 0.0177(15) Uani 1 1 d . . .
H12 H 0.336325 0.674111 0.082018 0.021 Uiso 1 1 calc R . .
C5 C 0.5655(6) 0.54615(19) 0.4109(8) 0.0186(15) Uani 1 1 d . . .
H5 H 0.606097 0.530057 0.356925 0.022 Uiso 1 1 calc R . .

loop_
_atom_site_aniso_label
_atom_site_aniso_U_11
_atom_site_aniso_U_22
_atom_site_aniso_U_33
_atom_site_aniso_U_23
_atom_site_aniso_U_13
_atom_site_aniso_U_12
I3 0.0180(3) 0.0139(3) 0.0164(3) 0.000 -0.0031(3) 0.000
I1 0.0132(2) 0.0164(2) 0.0119(2) -0.00224(17) 0.00164(17) -0.00211(17)
I6 0.0188(3) 0.0145(3) 0.0137(3) -0.0003(2) 0.0011(2) 0.0032(3)
I4 0.0158(3) 0.0162(3) 0.0193(3) 0.000 0.0021(3) 0.000
I2 0.0210(3) 0.0207(3) 0.0115(3) 0.000 -0.0026(3) 0.000
I5 0.0179(2) 0.0183(2) 0.0378(3) -0.0012(2) -0.0011(2) 0.0005(2)
P1 0.0122(8) 0.0128(8) 0.0063(8) -0.0003(6) -0.0005(7) 0.0009(7)
C16 0.011(3) 0.033(4) 0.008(3) 0.000(3) 0.003(3) 0.007(3)
C7 0.009(3) 0.022(4) 0.008(3) -0.003(3) -0.002(3) 0.002(3)
C18 0.013(4) 0.020(4) 0.012(3) 0.000(3) 0.002(3) 0.002(3)
C17 0.018(4) 0.024(4) 0.012(3) -0.002(3) -0.002(3) 0.006(3)
C13 0.013(3) 0.016(3) 0.006(3) 0.001(3) -0.002(3) 0.001(3)
C1 0.009(3) 0.013(3) 0.009(3) 0.001(3) 0.002(3) -0.002(3)
C2 0.011(3) 0.017(3) 0.010(3) 0.000(3) 0.002(3) -0.002(3)
C3 0.015(4) 0.025(4) 0.014(3) 0.006(3) -0.004(3) -0.006(3)
C8 0.014(4) 0.026(4) 0.010(3) 0.002(3) 0.001(3) 0.000(3)
C6 0.015(4) 0.021(4) 0.013(3) 0.000(3) 0.000(3) -0.003(3)
C11 0.023(4) 0.028(4) 0.009(3) 0.007(3) -0.002(3) 0.002(3)
C15 0.016(4) 0.024(4) 0.015(3) 0.005(3) -0.001(3) -0.002(3)
C10 0.022(4) 0.033(4) 0.007(3) -0.004(3) 0.000(3) -0.001(3)
C4 0.014(4) 0.016(3) 0.023(4) 0.007(3) -0.005(3) -0.001(3)
C14 0.022(4) 0.013(3) 0.013(3) 0.001(3) -0.002(3) 0.002(3)
C9 0.017(4) 0.023(4) 0.016(4) -0.004(3) 0.006(3) -0.003(3)
C12 0.020(4) 0.022(4) 0.011(3) 0.002(3) 0.000(3) 0.001(3)
C5 0.016(4) 0.018(4) 0.023(4) -0.004(3) -0.008(3) 0.003(3)

loop_
_atom_type_symbol
_atom_type_description
_atom_type_scat_dispersion_real
_atom_type_scat_dispersion_imag
_atom_type_scat_source
C C 0.0033 0.0016 'International Tables Vol C Tables 4.2.6.8 and 6.1.1.4'
H H 0.0000 0.0000 'International Tables Vol C Tables 4.2.6.8 and 6.1.1.4'
I I -0.4742 1.8119 'International Tables Vol C Tables 4.2.6.8 and 6.1.1.4'
P P 0.1023 0.0942 'International Tables Vol C Tables 4.2.6.8 and 6.1.1.4'

loop_
_exptl_crystal_face_index_h
_exptl_crystal_face_index_k
_exptl_crystal_face_index_l
_exptl_crystal_face_perp_dist
-17 -13 0 0.0982
-1 -11 -12 0.0655
-2 8 13 0.0368
17 2 0 0.0978
-2 -53 2 0.0078
1 53 -2 0.0163

loop_
_geom_angle_atom_site_label_1
_geom_angle_atom_site_label_2
_geom_angle_atom_site_label_3
_geom_angle
_geom_angle_site_symmetry_1
I2 I3 I4 178.80(3) .
I5 I6 I5 180.0 5_566
C7 P1 I1 110.1(2) .
C13 P1 I1 109.7(2) .
C13 P1 C7 107.9(3) .
C1 P1 I1 109.5(2) .
C1 P1 C7 110.5(3) .
C1 P1 C13 109.2(3) .
C17 C16 H16 120.1 .
C17 C16 C15 119.9(6) .
C15 C16 H16 120.1 .
C8 C7 P1 121.5(5) .
C12 C7 P1 117.7(5) .
C12 C7 C8 120.6(6) .
C17 C18 H18 120.6 .
C17 C18 C13 118.8(7) .
C13 C18 H18 120.6 .
C16 C17 C18 121.7(7) .
C16 C17 H17 119.2 .
C18 C17 H17 119.2 .
C18 C13 P1 123.4(5) .
C18 C13 C14 119.9(6) .
C14 C13 P1 116.7(5) .
C2 C1 P1 118.4(5) .
C6 C1 P1 120.4(5) .
C6 C1 C2 121.2(6) .
C1 C2 H2 120.5 .
C1 C2 C3 119.1(6) .
C3 C2 H2 120.5 .
C2 C3 H3 119.9 .
C4 C3 C2 120.1(6) .
C4 C3 H3 119.9 .
C7 C8 H8 120.7 .
C9 C8 C7 118.6(7) .
C9 C8 H8 120.7 .
C1 C6 H6 120.4 .
C1 C6 C5 119.3(6) .
C5 C6 H6 120.4 .
C10 C11 H11 120.1 .
C12 C11 H11 120.1 .
C12 C11 C10 119.8(7) .
C16 C15 H15 120.2 .
C14 C15 C16 119.6(7) .
C14 C15 H15 120.2 .
C11 C10 H10 119.9 .
C9 C10 C11 120.3(6) .
C9 C10 H10 119.9 .
C3 C4 H4 119.9 .
C3 C4 C5 120.3(7) .
C5 C4 H4 119.9 .
C13 C14 H14 119.9 .
C15 C14 C13 120.1(6) .
C15 C14 H14 119.9 .
C8 C9 H9 119.7 .
C10 C9 C8 120.6(7) .
C10 C9 H9 119.7 .
C7 C12 H12 120.0 .
C11 C12 C7 120.1(7) .
C11 C12 H12 120.0 .
C6 C5 C4 120.0(7) .
C6 C5 H5 120.0 .
C4 C5 H5 120.0 .

loop_
_geom_bond_atom_site_label_1
_geom_bond_atom_site_label_2
_geom_bond_distance
_geom_bond_site_symmetry_2
I3 I4 3.0544(9) .
I3 I2 2.8241(9) .
I1 P1 2.4082(17) .
I6 I5 2.9139(5) .
I6 I5 2.9139(5) 5_566
P1 C7 1.801(6) .
P1 C13 1.800(7) .
P1 C1 1.799(7) .
C16 H16 0.9300 .
C16 C17 1.374(10) .
C16 C15 1.397(10) .
C7 C8 1.394(10) .
C7 C12 1.393(10) .
C18 H18 0.9300 .
C18 C17 1.380(10) .
C18 C13 1.397(9) .
C17 H17 0.9300 .
C13 C14 1.404(10) .
C1 C2 1.388(9) .
C1 C6 1.387(9) .
C2 H2 0.9300 .
C2 C3 1.394(10) .
C3 H3 0.9300 .
C3 C4 1.382(10) .
C8 H8 0.9300 .
C8 C9 1.394(10) .
C6 H6 0.9300 .
C6 C5 1.388(10) .
C11 H11 0.9300 .
C11 C10 1.387(11) .
C11 C12 1.379(10) .
C15 H15 0.9300 .
C15 C14 1.383(10) .
C10 H10 0.9300 .
C10 C9 1.384(10) .
C4 H4 0.9300 .
C4 C5 1.394(10) .
C14 H14 0.9300 .
C9 H9 0.9300 .
C12 H12 0.9300 .
C5 H5 0.9300 .

loop_
_exptl_oxdiff_crystal_face_indexfrac_h
_exptl_oxdiff_crystal_face_indexfrac_k
_exptl_oxdiff_crystal_face_indexfrac_l
_exptl_oxdiff_crystal_face_x
_exptl_oxdiff_crystal_face_y
_exptl_oxdiff_crystal_face_z
-16.7906 -13.2148 0.4697 0.0082 0.0267 0.9996
-1.2236 -10.5076 -12.4498 -0.3310 -0.9373 0.1088
-1.7123 8.1699 12.5185 0.3323 0.9409 0.0661
17.3164 1.6490 0.3868 0.2122 -0.0736 -0.9744
-1.9974 -52.8461 2.0755 0.8797 -0.3113 0.3594
0.7420 53.1308 -2.1198 -0.9021 0.3191 -0.2907
